data_7029574
loop_
_publ_author_name
'Xing, Qifeng'
'Song, Kuifeng'
'Liang, Tongling'
'Liu, Qingbin'
'Sun, Wen-Hua'
'Redshaw, Carl'

_publ_section_title
;
 Synthesis, characterization and ethylene polymerization behaviour of
 binuclear nickel halides bearing 4,5,9,10-tetra(arylimino)pyrenylidenes.
;
_journal_issue 21
_journal_name_full 'Dalton transactions (Cambridge, England : 2003)'
_journal_page_first 7830
_journal_page_last 7837
_journal_paper_doi 10.1039/c4dt00503a
_journal_volume 43
_journal_year 2014
_chemical_formula_moiety 'C53 H52 Br4 Cl2 N4 Ni2'
_chemical_formula_sum 'C53 H52 Br4 Cl2 N4 Ni2'
_chemical_formula_weight 1252.95
_chemical_name_systematic
;
 ?
;
_space_group_IT_number 19
_symmetry_cell_setting orthorhombic
_symmetry_space_group_name_Hall 'P 2ac 2ab'
_symmetry_space_group_name_H-M 'P 21 21 21'
_atom_sites_solution_hydrogens geom
_atom_sites_solution_primary direct
_atom_sites_solution_secondary difmap
_audit_creation_method SHELXL-97
_cell_angle_alpha 90.00
_cell_angle_beta 90.00
_cell_angle_gamma 90.00
_cell_formula_units_Z 4
_cell_length_a 13.286(3)
_cell_length_b 14.439(3)
_cell_length_c 29.687(6)
_cell_measurement_temperature 100(2)
_cell_measurement_theta_max 27.47
_cell_measurement_theta_min 1.37
_cell_volume 5695(2)
_computing_cell_refinement 'CrystalClear (Rigaku Inc., 2007)'
_computing_data_collection 'CrystalClear (Rigaku Inc., 2007)'
_computing_data_reduction 'CrystalClear (Rigaku Inc., 2007)'
_computing_molecular_graphics 'XP in Siemens SHELXTL (Sheldrick, 1994)'
_computing_publication_material 'SHELX97 (Sheldrick, 1997)'
_computing_structure_refinement 'SHELXL-97 (Sheldrick, 1997)'
_computing_structure_solution 'SHELXS-97 (Sheldrick, 1990)'
_diffrn_ambient_temperature 100(2)
_diffrn_measured_fraction_theta_full 0.998
_diffrn_measured_fraction_theta_max 0.998
_diffrn_measurement_device_type 'Saturn724+ CCD'
_diffrn_measurement_method '\w scans at fixed \c = 45\%'
_diffrn_radiation_monochromator graphite
_diffrn_radiation_source 'fine-focus sealed tube'
_diffrn_radiation_type MoK\a
_diffrn_radiation_wavelength 0.71073
_diffrn_reflns_av_R_equivalents 0.0942
_diffrn_reflns_av_sigmaI/netI 0.0967
_diffrn_reflns_limit_h_max 17
_diffrn_reflns_limit_h_min -17
_diffrn_reflns_limit_k_max 18
_diffrn_reflns_limit_k_min -18
_diffrn_reflns_limit_l_max 38
_diffrn_reflns_limit_l_min -37
_diffrn_reflns_number 38993
_diffrn_reflns_theta_full 27.47
_diffrn_reflns_theta_max 27.47
_diffrn_reflns_theta_min 1.37
_diffrn_standards_decay_% none
_diffrn_standards_interval_count none
_diffrn_standards_interval_time none
_diffrn_standards_number none
_exptl_absorpt_coefficient_mu 3.597
_exptl_absorpt_correction_T_max 1.0000
_exptl_absorpt_correction_T_min 0.6136
_exptl_absorpt_correction_type multi-scan
_exptl_absorpt_process_details 'SADABS (Sheldrick, 1996)'
_exptl_crystal_colour black
_exptl_crystal_density_diffrn 1.461
_exptl_crystal_density_method 'not measured'
_exptl_crystal_description Plate
_exptl_crystal_F_000 2512
_exptl_crystal_size_max 0.284
_exptl_crystal_size_mid 0.176
_exptl_crystal_size_min 0.056
_refine_diff_density_max 3.961
_refine_diff_density_min -1.171
_refine_diff_density_rms 0.315
_refine_ls_abs_structure_details 'Flack H D (1983), Acta Cryst. A39, 876-881'
_refine_ls_abs_structure_Flack 0.07(2)
_refine_ls_extinction_method none
_refine_ls_goodness_of_fit_ref 1.157
_refine_ls_hydrogen_treatment constr
_refine_ls_matrix_type full
_refine_ls_number_parameters 586
_refine_ls_number_reflns 12792
_refine_ls_number_restraints 0
_refine_ls_restrained_S_all 1.157
_refine_ls_R_factor_gt 0.1172
_refine_ls_shift/su_max 0.000
_refine_ls_shift/su_mean 0.000
_refine_ls_structure_factor_coef Fsqd
_refine_ls_weighting_details 'calc w=1/[\s^2^(Fo^2^)+(0.1628P)^2^+26.7028P] where P=(Fo^2^+2Fc^2^)/3'
_refine_ls_weighting_scheme calc
_refine_ls_wR_factor_gt 0.3006
_refine_ls_wR_factor_ref 0.3230
_reflns_number_gt 10276
_reflns_number_total 12792
_reflns_threshold_expression >2sigma(I)
_cod_data_source_file c4dt00503a1.cif
_cod_data_source_block Ni2
_cod_depositor_comments
;
The following automatic conversions were performed:

'_symmetry_cell_setting' value 'Orthorhombic' changed to
'orthorhombic' according to
/usr/data/users/saulius/crontab/automatic-downloads/rss-feeds/RSC/lib/dictionaries/cif_core.dic
dictionary named 'cif_core.dic' version 2.4.2 from 2011-04-26.

Automatic conversion script
Id: cif_fix_values 2281 2013-09-26 08:29:07Z andrius 

 Adding full bibliography for 7029573--7029574.cif.
;
_cod_original_sg_symbol_H-M P2(1)2(1)2(1)
_cod_database_code 7029574
_refine_ls_r_factor_ref 0.1399

loop_
_symmetry_equiv_pos_as_xyz
'x, y, z'
'-x+1/2, -y, z+1/2'
'-x, y+1/2, -z+1/2'
'x+1/2, -y+1/2, -z'

loop_
_atom_site_label
_atom_site_type_symbol
_atom_site_fract_x
_atom_site_fract_y
_atom_site_fract_z
_atom_site_U_iso_or_equiv
_atom_site_adp_type
_atom_site_occupancy
_atom_site_symmetry_multiplicity
_atom_site_calc_flag
_atom_site_refinement_flags
Ni1 Ni -0.68409(12) -0.48129(13) 0.00181(5) 0.0346(4) Uani 1 1 d .
Cl1 Cl -0.0648(4) -0.6627(4) -0.0763(3) 0.0908(19) Uani 1 1 d .
Br3 Br -0.46415(15) -0.95264(11) 0.23353(6) 0.0535(4) Uani 1 1 d .
Cl2 Cl 0.0570(5) -0.4991(5) -0.0852(4) 0.128(3) Uani 1 1 d .
Ni2 Ni -0.45221(13) -0.81541(13) 0.27604(6) 0.0385(4) Uani 1 1 d .
N1 N -0.5605(7) -0.4801(7) 0.0385(3) 0.0261(19) Uani 1 1 d .
Br2 Br -0.68747(12) -0.62367(12) -0.03684(5) 0.0495(4) Uani 1 1 d .
N4 N -0.3940(7) -0.7216(7) 0.2349(3) 0.029(2) Uani 1 1 d .
Br4 Br -0.38821(13) -0.81275(11) 0.34953(5) 0.0482(4) Uani 1 1 d .
N2 N -0.7436(7) -0.5134(8) 0.0618(3) 0.030(2) Uani 1 1 d .
Br1 Br -0.71131(13) -0.34591(13) -0.03870(6) 0.0543(4) Uani 1 1 d .
C17 C -0.4648(8) -0.4652(8) 0.0177(4) 0.025(2) Uani 1 1 d .
C2 C -0.6796(8) -0.5200(8) 0.0949(4) 0.024(2) Uani 1 1 d .
C11 C -0.4556(9) -0.6654(8) 0.2171(3) 0.027(2) Uani 1 1 d .
C4 C -0.6200(10) -0.5874(9) 0.1670(5) 0.033(3) Uani 1 1 d .
C18A C -0.4351(9) -0.6395(10) 0.0165(5) 0.039(3) Uani 1 1 d .
H18A H -0.4985 -0.6397 0.0333 0.058 Uiso 1 1 calc R
H18B H -0.3814 -0.6652 0.0354 0.058 Uiso 1 1 calc R
H18C H -0.4424 -0.6772 -0.0108 0.058 Uiso 1 1 calc R
C36 C -0.2169(11) -0.6857(11) 0.2529(4) 0.041(3) Uani 1 1 d .
C12 C -0.5635(10) -0.6803(8) 0.2308(4) 0.029(2) Uani 1 1 d .
C10 C -0.4344(10) -0.5932(9) 0.1820(5) 0.035(3) Uani 1 1 d .
C3 C -0.6993(9) -0.5458(9) 0.1406(4) 0.029(3) Uani 1 1 d .
N3 N -0.5777(8) -0.7488(8) 0.2579(4) 0.032(2) Uani 1 1 d .
C1 C -0.5708(8) -0.5003(7) 0.0816(4) 0.025(2) Uani 1 1 d .
C28 C -0.9217(9) -0.4710(8) 0.0633(4) 0.030(2) Uani 1 1 d .
C13 C -0.6423(8) -0.6255(8) 0.2083(4) 0.023(2) Uani 1 1 d .
C16 C -0.7931(9) -0.5282(8) 0.1621(4) 0.031(3) Uani 1 1 d .
H16A H -0.8445 -0.4961 0.1462 0.037 Uiso 1 1 calc R
C29 C -0.6762(11) -0.7823(9) 0.2735(5) 0.038(3) Uani 1 1 d .
C18 C -0.4091(9) -0.5429(9) 0.0036(4) 0.033(3) Uani 1 1 d .
C7 C -0.3941(10) -0.4743(9) 0.1104(4) 0.033(3) Uani 1 1 d .
H7A H -0.3788 -0.4360 0.0852 0.039 Uiso 1 1 calc R
C5 C -0.5154(8) -0.5702(7) 0.1525(4) 0.023(2) Uani 1 1 d .
C15 C -0.8103(11) -0.5569(11) 0.2052(5) 0.043(3) Uani 1 1 d .
H15A H -0.8715 -0.5409 0.2198 0.051 Uiso 1 1 calc R
C25 C -0.9754(10) -0.6577(10) 0.0699(5) 0.038(3) Uani 1 1 d .
H25A H -0.9938 -0.7209 0.0735 0.045 Uiso 1 1 calc R
C23 C -0.8487(10) -0.5400(9) 0.0647(4) 0.032(3) Uani 1 1 d .
C27 C -1.0208(9) -0.4987(10) 0.0640(4) 0.034(3) Uani 1 1 d .
H27A H -1.0715 -0.4524 0.0629 0.041 Uiso 1 1 calc R
C24 C -0.8717(9) -0.6338(8) 0.0683(5) 0.032(3) Uani 1 1 d .
C35 C -0.2889(9) -0.7262(9) 0.2231(5) 0.035(3) Uani 1 1 d .
C19 C -0.3186(11) -0.5242(11) -0.0214(5) 0.043(3) Uani 1 1 d .
H19A H -0.2785 -0.5747 -0.0312 0.051 Uiso 1 1 calc R
C41 C 0.0338(12) -0.5941(16) -0.0528(7) 0.073(6) Uani 1 1 d .
H41A H 0.0146 -0.5742 -0.0220 0.088 Uiso 1 1 calc R
H41B H 0.0958 -0.6318 -0.0504 0.088 Uiso 1 1 calc R
C37 C -0.1127(13) -0.6950(14) 0.2385(7) 0.070(6) Uani 1 1 d .
H37A H -0.0616 -0.6691 0.2570 0.084 Uiso 1 1 calc R
C30A C -0.6474(13) -0.6896(14) 0.3458(6) 0.058(4) Uani 1 1 d .
H30A H -0.5836 -0.6743 0.3310 0.088 Uiso 1 1 calc R
H30B H -0.6338 -0.7189 0.3749 0.088 Uiso 1 1 calc R
H30C H -0.6864 -0.6328 0.3505 0.088 Uiso 1 1 calc R
C31 C -0.8025(12) -0.7889(13) 0.3300(5) 0.052(4) Uani 1 1 d .
H31A H -0.8284 -0.7718 0.3586 0.063 Uiso 1 1 calc R
C39 C -0.1569(11) -0.7700(11) 0.1727(7) 0.052(4) Uani 1 1 d .
H39A H -0.1359 -0.7968 0.1450 0.062 Uiso 1 1 calc R
C8 C -0.3243(9) -0.4916(9) 0.1420(4) 0.034(3) Uani 1 1 d .
H8A H -0.2609 -0.4613 0.1405 0.041 Uiso 1 1 calc R
C30 C -0.7076(10) -0.7564(11) 0.3159(4) 0.039(3) Uani 1 1 d .
C28A C -0.8934(13) -0.3739(10) 0.0620(6) 0.051(4) Uani 1 1 d .
H28A H -0.8198 -0.3687 0.0617 0.076 Uiso 1 1 calc R
H28B H -0.9202 -0.3424 0.0886 0.076 Uiso 1 1 calc R
H28C H -0.9209 -0.3452 0.0347 0.076 Uiso 1 1 calc R
C9 C -0.3434(9) -0.5532(9) 0.1768(4) 0.031(3) Uani 1 1 d .
H9A H -0.2912 -0.5676 0.1975 0.037 Uiso 1 1 calc R
C6 C -0.4934(9) -0.5152(9) 0.1153(3) 0.026(2) Uani 1 1 d .
C36A C -0.2514(15) -0.6315(14) 0.2929(6) 0.064(5) Uani 1 1 d .
H36A H -0.3249 -0.6354 0.2953 0.096 Uiso 1 1 calc R
H36B H -0.2313 -0.5666 0.2894 0.096 Uiso 1 1 calc R
H36C H -0.2207 -0.6570 0.3202 0.096 Uiso 1 1 calc R
C14 C -0.7396(10) -0.6087(11) 0.2276(5) 0.041(3) Uani 1 1 d .
H14A H -0.7554 -0.6338 0.2563 0.049 Uiso 1 1 calc R
C22 C -0.4329(9) -0.3735(10) 0.0087(5) 0.036(3) Uani 1 1 d .
C40 C -0.2607(8) -0.7659(9) 0.1824(4) 0.030(3) Uani 1 1 d .
C22A C -0.4862(11) -0.2900(10) 0.0278(5) 0.043(3) Uani 1 1 d .
H22A H -0.5464 -0.3101 0.0442 0.065 Uiso 1 1 calc R
H22B H -0.5058 -0.2485 0.0032 0.065 Uiso 1 1 calc R
H22C H -0.4409 -0.2573 0.0484 0.065 Uiso 1 1 calc R
C26A C -1.1603(9) -0.6215(11) 0.0675(6) 0.049(4) Uani 1 1 d .
H26A H -1.1638 -0.6891 0.0695 0.074 Uiso 1 1 calc R
H26B H -1.1942 -0.6007 0.0400 0.074 Uiso 1 1 calc R
H26C H -1.1935 -0.5941 0.0938 0.074 Uiso 1 1 calc R
C21 C -0.3443(13) -0.3615(12) -0.0161(5) 0.051(4) Uani 1 1 d .
H21A H -0.3219 -0.3004 -0.0225 0.061 Uiso 1 1 calc R
C26 C -1.0509(10) -0.5912(11) 0.0663(5) 0.044(3) Uani 1 1 d .
C40A C -0.3341(11) -0.8014(12) 0.1501(6) 0.050(4) Uani 1 1 d .
H40A H -0.4022 -0.7925 0.1620 0.074 Uiso 1 1 calc R
H40B H -0.3222 -0.8676 0.1451 0.074 Uiso 1 1 calc R
H40C H -0.3272 -0.7680 0.1215 0.074 Uiso 1 1 calc R
C33 C -0.8235(11) -0.8690(11) 0.2613(5) 0.046(4) Uani 1 1 d .
H33A H -0.8628 -0.9090 0.2430 0.055 Uiso 1 1 calc R
C32 C -0.8586(10) -0.8468(12) 0.3013(6) 0.052(4) Uani 1 1 d .
C20 C -0.2883(10) -0.4355(11) -0.0315(6) 0.050(4) Uani 1 1 d .
C24A C -0.7919(10) -0.7100(10) 0.0755(6) 0.042(3) Uani 1 1 d .
H24A H -0.7245 -0.6828 0.0736 0.063 Uiso 1 1 calc R
H24B H -0.7994 -0.7576 0.0522 0.063 Uiso 1 1 calc R
H24C H -0.8012 -0.7382 0.1052 0.063 Uiso 1 1 calc R
C34A C -0.7028(14) -0.8544(12) 0.1953(5) 0.056(4) Uani 1 1 d .
H34A H -0.7529 -0.8938 0.1804 0.084 Uiso 1 1 calc R
H34B H -0.6370 -0.8850 0.1945 0.084 Uiso 1 1 calc R
H34C H -0.6986 -0.7949 0.1796 0.084 Uiso 1 1 calc R
C34 C -0.7342(10) -0.8380(9) 0.2448(5) 0.035(3) Uani 1 1 d .
C32A C -0.9587(13) -0.888(2) 0.3169(8) 0.103(10) Uani 1 1 d .
H32A H -0.9869 -0.9267 0.2928 0.154 Uiso 1 1 calc R
H32B H -1.0058 -0.8383 0.3242 0.154 Uiso 1 1 calc R
H32C H -0.9474 -0.9265 0.3437 0.154 Uiso 1 1 calc R
C20A C -0.1958(16) -0.4170(13) -0.0583(9) 0.085(8) Uani 1 1 d .
H20A H -0.1870 -0.3501 -0.0620 0.127 Uiso 1 1 calc R
H20B H -0.2021 -0.4462 -0.0880 0.127 Uiso 1 1 calc R
H20C H -0.1372 -0.4428 -0.0426 0.127 Uiso 1 1 calc R
C38 C -0.0858(10) -0.7369(13) 0.2016(7) 0.054(4) Uani 1 1 d .
C38A C 0.0240(13) -0.7449(17) 0.1892(12) 0.118(12) Uani 1 1 d .
H38A H 0.0653 -0.7180 0.2131 0.176 Uiso 1 1 calc R
H38B H 0.0363 -0.7117 0.1609 0.176 Uiso 1 1 calc R
H38C H 0.0416 -0.8104 0.1853 0.176 Uiso 1 1 calc R

loop_
_atom_site_aniso_label
_atom_site_aniso_U_11
_atom_site_aniso_U_22
_atom_site_aniso_U_33
_atom_site_aniso_U_23
_atom_site_aniso_U_13
_atom_site_aniso_U_12
Ni1 0.0301(7) 0.0478(10) 0.0260(7) 0.0057(7) -0.0015(7) 0.0045(7)
Cl1 0.051(3) 0.065(3) 0.156(6) 0.011(4) 0.010(3) -0.005(2)
Br3 0.0733(11) 0.0392(8) 0.0481(9) 0.0097(7) 0.0063(8) 0.0103(7)
Cl2 0.072(4) 0.072(4) 0.241(10) -0.007(5) 0.074(5) -0.001(3)
Ni2 0.0408(9) 0.0412(9) 0.0337(9) 0.0145(8) 0.0034(7) 0.0069(8)
N1 0.032(5) 0.022(4) 0.024(5) 0.007(4) -0.003(4) -0.005(4)
Br2 0.0456(7) 0.0617(10) 0.0413(8) -0.0107(7) -0.0056(6) 0.0044(7)
N4 0.026(5) 0.034(5) 0.025(5) 0.008(4) -0.007(4) 0.004(4)
Br4 0.0627(9) 0.0467(8) 0.0352(7) 0.0131(7) -0.0027(7) -0.0022(7)
N2 0.024(5) 0.033(5) 0.034(5) -0.003(5) -0.001(4) 0.017(4)
Br1 0.0610(9) 0.0585(10) 0.0435(8) 0.0159(7) -0.0087(7) 0.0113(7)
C17 0.024(5) 0.022(5) 0.029(5) 0.009(5) 0.011(4) 0.007(4)
C2 0.026(5) 0.021(5) 0.027(5) 0.000(4) -0.007(4) 0.005(4)
C11 0.037(6) 0.031(6) 0.013(5) 0.001(4) 0.001(4) -0.002(5)
C4 0.042(7) 0.021(6) 0.036(7) 0.002(5) 0.004(5) -0.001(5)
C18A 0.023(5) 0.042(8) 0.050(8) -0.014(6) 0.010(5) 0.000(5)
C36 0.046(7) 0.051(8) 0.027(6) 0.003(6) -0.020(6) -0.009(7)
C12 0.051(7) 0.019(5) 0.018(5) -0.001(5) 0.004(5) -0.002(5)
C10 0.032(6) 0.029(6) 0.044(7) 0.003(6) -0.003(5) 0.012(5)
C3 0.031(6) 0.039(7) 0.018(5) -0.009(5) 0.006(4) -0.012(5)
N3 0.035(5) 0.034(5) 0.028(5) -0.005(5) 0.002(4) -0.008(4)
C1 0.029(5) 0.014(5) 0.030(6) 0.004(4) 0.002(4) 0.006(4)
C28 0.035(6) 0.025(6) 0.030(6) -0.008(5) 0.000(5) -0.002(5)
C13 0.029(5) 0.021(5) 0.020(5) 0.001(4) 0.000(4) 0.005(4)
C16 0.032(6) 0.026(6) 0.035(6) 0.000(5) 0.004(5) -0.006(5)
C29 0.044(7) 0.030(6) 0.041(7) 0.011(6) 0.008(6) -0.015(5)
C18 0.024(5) 0.041(7) 0.034(6) 0.004(6) -0.001(5) -0.015(5)
C7 0.045(7) 0.024(6) 0.029(6) 0.004(5) -0.004(5) -0.008(5)
C5 0.027(5) 0.014(5) 0.027(6) 0.000(4) -0.002(4) -0.001(4)
C15 0.041(7) 0.056(9) 0.031(6) -0.001(6) 0.012(6) -0.008(7)
C25 0.038(7) 0.035(7) 0.039(7) 0.002(6) -0.004(6) -0.008(6)
C23 0.040(6) 0.026(6) 0.031(6) -0.015(5) 0.004(5) 0.001(5)
C27 0.025(6) 0.039(7) 0.039(7) 0.000(6) 0.003(5) 0.006(5)
C24 0.029(6) 0.021(6) 0.045(7) 0.012(5) -0.010(5) 0.004(4)
C35 0.032(6) 0.038(7) 0.037(7) 0.010(6) -0.006(5) 0.009(5)
C19 0.038(7) 0.052(9) 0.038(7) -0.005(6) 0.006(6) 0.018(6)
C41 0.031(8) 0.108(17) 0.080(13) 0.010(12) -0.009(8) -0.019(9)
C37 0.045(9) 0.076(12) 0.090(15) 0.053(12) -0.044(10) -0.014(9)
C30A 0.050(8) 0.072(12) 0.053(10) -0.010(9) 0.012(7) 0.006(8)
C31 0.045(8) 0.073(12) 0.038(8) 0.018(8) 0.008(7) -0.003(8)
C39 0.032(7) 0.036(8) 0.088(13) 0.000(8) 0.015(7) 0.005(6)
C8 0.030(6) 0.036(7) 0.037(7) -0.011(6) 0.002(5) 0.004(5)
C30 0.038(7) 0.056(9) 0.024(6) 0.010(6) -0.001(5) -0.015(6)
C28A 0.056(9) 0.030(7) 0.066(10) 0.008(7) 0.023(8) 0.008(7)
C9 0.028(6) 0.036(7) 0.030(6) 0.012(5) -0.015(5) 0.007(5)
C6 0.035(6) 0.033(6) 0.011(5) -0.005(5) 0.001(4) -0.002(5)
C36A 0.073(12) 0.076(13) 0.043(9) 0.011(9) -0.002(8) -0.040(10)
C14 0.042(7) 0.048(8) 0.032(7) 0.010(6) 0.004(6) 0.011(6)
C22 0.024(5) 0.043(7) 0.040(7) 0.002(6) 0.001(5) 0.005(5)
C40 0.017(5) 0.036(7) 0.038(7) 0.006(5) -0.008(5) 0.011(5)
C22A 0.039(7) 0.042(8) 0.049(8) -0.007(7) -0.004(6) 0.001(6)
C26A 0.017(5) 0.048(9) 0.083(11) 0.003(9) 0.001(6) 0.000(5)
C21 0.064(10) 0.049(9) 0.040(8) 0.013(7) 0.010(7) -0.017(7)
C26 0.033(7) 0.053(9) 0.047(8) -0.002(7) 0.011(6) 0.000(6)
C40A 0.039(8) 0.054(9) 0.055(9) 0.002(8) 0.018(7) 0.005(6)
C33 0.038(7) 0.053(9) 0.047(8) 0.025(7) -0.009(6) -0.006(6)
C32 0.027(6) 0.061(10) 0.068(10) 0.037(9) 0.008(7) -0.001(6)
C20 0.025(6) 0.047(9) 0.077(12) 0.002(8) 0.017(7) 0.005(6)
C24A 0.027(6) 0.039(7) 0.060(9) -0.003(7) 0.006(6) -0.004(5)
C34A 0.074(11) 0.055(10) 0.040(8) 0.004(7) -0.025(8) 0.002(9)
C34 0.033(6) 0.031(6) 0.042(7) 0.006(6) -0.001(5) -0.002(5)
C32A 0.034(8) 0.18(3) 0.097(16) 0.093(18) 0.021(9) 0.001(12)
C20A 0.080(13) 0.045(10) 0.129(19) -0.004(11) 0.066(14) 0.001(9)
C38 0.018(6) 0.064(11) 0.080(12) 0.010(10) -0.003(7) -0.006(6)
C38A 0.024(8) 0.078(15) 0.25(4) 0.03(2) 0.016(13) -0.002(9)

loop_
_atom_type_symbol
_atom_type_description
_atom_type_scat_dispersion_real
_atom_type_scat_dispersion_imag
_atom_type_scat_source
C C 0.0033 0.0016 'International Tables Vol C Tables 4.2.6.8 and 6.1.1.4'
H H 0.0000 0.0000 'International Tables Vol C Tables 4.2.6.8 and 6.1.1.4'
N N 0.0061 0.0033 'International Tables Vol C Tables 4.2.6.8 and 6.1.1.4'
Ni Ni 0.3393 1.1124 'International Tables Vol C Tables 4.2.6.8 and 6.1.1.4'
Br Br -0.2901 2.4595 'International Tables Vol C Tables 4.2.6.8 and 6.1.1.4'
Cl Cl 0.1484 0.1585 'International Tables Vol C Tables 4.2.6.8 and 6.1.1.4'

loop_
_geom_angle_atom_site_label_1
_geom_angle_atom_site_label_2
_geom_angle_atom_site_label_3
_geom_angle
N1 Ni1 N2 80.8(4)
N1 Ni1 Br1 114.1(3)
N2 Ni1 Br1 126.4(3)
N1 Ni1 Br2 107.0(3)
N2 Ni1 Br2 102.9(3)
Br1 Ni1 Br2 118.64(9)
N4 Ni2 N3 80.3(4)
N4 Ni2 Br4 114.9(3)
N3 Ni2 Br4 123.1(3)
N4 Ni2 Br3 105.8(3)
N3 Ni2 Br3 101.8(3)
Br4 Ni2 Br3 122.52(9)
C1 N1 C17 122.9(10)
C1 N1 Ni1 116.7(8)
C17 N1 Ni1 120.2(7)
C11 N4 C35 123.6(10)
C11 N4 Ni2 116.2(8)
C35 N4 Ni2 119.9(8)
C2 N2 C23 124.4(11)
C2 N2 Ni1 115.5(8)
C23 N2 Ni1 119.5(8)
C18 C17 C22 122.1(10)
C18 C17 N1 118.5(10)
C22 C17 N1 119.2(10)
N2 C2 C3 127.9(11)
N2 C2 C1 114.2(10)
C3 C2 C1 117.8(10)
N4 C11 C10 127.8(11)
N4 C11 C12 114.3(10)
C10 C11 C12 117.7(10)
C13 C4 C3 119.5(11)
C13 C4 C5 122.1(12)
C3 C4 C5 117.3(11)
C35 C36 C37 114.7(15)
C35 C36 C36A 120.0(14)
C37 C36 C36A 125.0(15)
N3 C12 C13 126.2(12)
N3 C12 C11 114.7(11)
C13 C12 C11 118.6(10)
C9 C10 C5 120.4(12)
C9 C10 C11 123.0(11)
C5 C10 C11 116.6(11)
C16 C3 C2 122.6(12)
C16 C3 C4 117.9(11)
C2 C3 C4 119.4(11)
C12 N3 C29 125.5(12)
C12 N3 Ni2 114.5(9)
C29 N3 Ni2 119.9(9)
N1 C1 C6 129.0(10)
N1 C1 C2 112.9(10)
C6 C1 C2 117.8(10)
C27 C28 C23 117.3(12)
C27 C28 C28A 122.0(12)
C23 C28 C28A 120.7(12)
C4 C13 C14 118.8(11)
C4 C13 C12 117.7(11)
C14 C13 C12 123.5(10)
C15 C16 C3 120.9(12)
C30 C29 C34 123.0(12)
C30 C29 N3 117.9(12)
C34 C29 N3 119.0(12)
C17 C18 C19 116.3(11)
C17 C18 C18A 123.3(10)
C19 C18 C18A 120.2(12)
C8 C7 C6 118.7(11)
C6 C5 C10 117.5(11)
C6 C5 C4 121.7(10)
C10 C5 C4 119.4(11)
C16 C15 C14 120.4(13)
C26 C25 C24 121.9(13)
C28 C23 C24 123.1(12)
C28 C23 N2 118.7(11)
C24 C23 N2 118.2(11)
C28 C27 C26 123.6(12)
C23 C24 C25 116.9(11)
C23 C24 C24A 123.6(11)
C25 C24 C24A 119.2(11)
C40 C35 C36 121.8(12)
C40 C35 N4 119.6(11)
C36 C35 N4 118.6(13)
C20 C19 C18 122.2(13)
Cl2 C41 Cl1 111.0(11)
C38 C37 C36 123.4(15)
C32 C31 C30 119.5(15)
C38 C39 C40 122.3(17)
C7 C8 C9 120.9(12)
C29 C30 C31 116.9(14)
C29 C30 C30A 122.7(12)
C31 C30 C30A 120.3(14)
C10 C9 C8 121.6(11)
C5 C6 C1 118.9(10)
C5 C6 C7 120.2(10)
C1 C6 C7 120.9(10)
C15 C14 C13 121.0(12)
C21 C22 C17 117.8(12)
C21 C22 C22A 119.6(13)
C17 C22 C22A 122.4(11)
C35 C40 C39 117.4(13)
C35 C40 C40A 122.4(11)
C39 C40 C40A 120.2(14)
C20 C21 C22 122.2(14)
C25 C26 C27 117.2(13)
C25 C26 C26A 119.3(14)
C27 C26 C26A 123.4(13)
C32 C33 C34 123.8(16)
C33 C32 C31 120.2(13)
C33 C32 C32A 119.1(19)
C31 C32 C32A 120.6(18)
C19 C20 C21 119.4(13)
C19 C20 C20A 121.7(14)
C21 C20 C20A 119.0(14)
C33 C34 C29 116.5(14)
C33 C34 C34A 121.9(13)
C29 C34 C34A 121.2(13)
C37 C38 C39 120.2(14)
C37 C38 C38A 120(2)
C39 C38 C38A 119(2)

loop_
_geom_bond_atom_site_label_1
_geom_bond_atom_site_label_2
_geom_bond_distance
Ni1 N1 1.970(9)
Ni1 N2 2.003(11)
Ni1 Br1 2.323(2)
Ni1 Br2 2.355(2)
Cl1 C41 1.786(19)
Br3 Ni2 2.355(3)
Cl2 C41 1.70(2)
Ni2 N4 1.981(10)
Ni2 N3 1.999(12)
Ni2 Br4 2.342(2)
N1 C1 1.320(15)
N1 C17 1.430(14)
N4 C11 1.268(15)
N4 C35 1.441(16)
N2 C2 1.302(14)
N2 C23 1.451(17)
C17 C18 1.407(17)
C17 C22 1.417(18)
C2 C3 1.430(16)
C2 C1 1.526(16)
C11 C10 1.501(18)
C11 C12 1.505(17)
C4 C13 1.376(17)
C4 C3 1.446(18)
C4 C5 1.476(17)
C18A C18 1.487(19)
C36 C35 1.429(18)
C36 C37 1.45(3)
C36 C36A 1.49(2)
C12 N3 1.289(16)
C12 C13 1.473(16)
C10 C9 1.348(18)
C10 C5 1.426(16)
C3 C16 1.423(16)
N3 C29 1.470(16)
C1 C6 1.451(16)
C28 C27 1.377(17)
C28 C23 1.391(18)
C28 C28A 1.451(19)
C13 C14 1.433(17)
C16 C15 1.363(18)
C29 C30 1.38(2)
C29 C34 1.403(19)
C18 C19 1.438(18)
C7 C8 1.345(18)
C7 C6 1.452(17)
C5 C6 1.392(16)
C15 C14 1.37(2)
C25 C26 1.39(2)
C25 C24 1.421(18)
C23 C24 1.393(17)
C27 C26 1.40(2)
C24 C24A 1.544(17)
C35 C40 1.387(19)
C19 C20 1.38(2)
C37 C38 1.30(3)
C30A C30 1.54(2)
C31 C32 1.41(3)
C31 C30 1.408(19)
C39 C38 1.36(2)
C39 C40 1.409(18)
C8 C9 1.387(19)
C22 C21 1.40(2)
C22 C22A 1.509(19)
C40 C40A 1.46(2)
C26A C26 1.517(18)
C21 C20 1.38(2)
C33 C32 1.31(2)
C33 C34 1.360(19)
C32 C32A 1.53(2)
C20 C20A 1.49(2)
C34A C34 1.54(2)
C38 C38A 1.51(2)
